data_1527151
loop_
_publ_author_name
'Blase, W.'
'Cordier, G.'
'Vogt, T.'

_publ_section_title
;
 Darstellung und Kristallstruktur von In14 Na28 Sn15
;
_journal_name_full 'Zeitschrift fuer Anorganische und Allgemeine Chemie'
_journal_page_first 79
_journal_page_last 90
_journal_volume 606
_journal_year 1991
_chemical_formula_sum 'In14 Na28 Sn15'
_space_group_IT_number 216
_symmetry_space_group_name_Hall 'F -4 2 3'
_symmetry_space_group_name_H-M 'F -4 3 m'
_cell_angle_alpha 90
_cell_angle_beta 90
_cell_angle_gamma 90
_cell_formula_units_Z 8
_cell_length_a 22.993
_cell_length_b 22.993
_cell_length_c 22.993
_cell_volume 12155.894
_citation_journal_id_ASTM ZAACAB
_cod_data_source_file Blase_ZAACAB_1991_552.cif
_cod_data_source_block In14Na28Sn15
_cod_original_cell_volume 12155.89
_cod_database_code 1527151

loop_
_symmetry_equiv_pos_as_xyz
x,y,z
y,-x,-z
-x,-y,z
-y,x,-z
x,-y,-z
-y,-x,z
-x,y,-z
y,x,z
z,x,y
x,-z,-y
-z,-x,y
-x,z,-y
z,-x,-y
-x,-z,y
-z,x,-y
x,z,y
y,z,x
y,-z,-x
-z,-y,x
-y,z,-x
z,y,x
-y,-z,x
-z,y,-x
z,-y,-x
x,y+1/2,z+1/2
y,-x+1/2,-z+1/2
-x,-y+1/2,z+1/2
-y,x+1/2,-z+1/2
x,-y+1/2,-z+1/2
-y,-x+1/2,z+1/2
-x,y+1/2,-z+1/2
y,x+1/2,z+1/2
z,x+1/2,y+1/2
x,-z+1/2,-y+1/2
-z,-x+1/2,y+1/2
-x,z+1/2,-y+1/2
z,-x+1/2,-y+1/2
-x,-z+1/2,y+1/2
-z,x+1/2,-y+1/2
x,z+1/2,y+1/2
y,z+1/2,x+1/2
y,-z+1/2,-x+1/2
-z,-y+1/2,x+1/2
-y,z+1/2,-x+1/2
z,y+1/2,x+1/2
-y,-z+1/2,x+1/2
-z,y+1/2,-x+1/2
z,-y+1/2,-x+1/2
x+1/2,y,z+1/2
y+1/2,-x,-z+1/2
-x+1/2,-y,z+1/2
-y+1/2,x,-z+1/2
x+1/2,-y,-z+1/2
-y+1/2,-x,z+1/2
-x+1/2,y,-z+1/2
y+1/2,x,z+1/2
z+1/2,x,y+1/2
x+1/2,-z,-y+1/2
-z+1/2,-x,y+1/2
-x+1/2,z,-y+1/2
z+1/2,-x,-y+1/2
-x+1/2,-z,y+1/2
-z+1/2,x,-y+1/2
x+1/2,z,y+1/2
y+1/2,z,x+1/2
y+1/2,-z,-x+1/2
-z+1/2,-y,x+1/2
-y+1/2,z,-x+1/2
z+1/2,y,x+1/2
-y+1/2,-z,x+1/2
-z+1/2,y,-x+1/2
z+1/2,-y,-x+1/2
x+1/2,y+1/2,z
y+1/2,-x+1/2,-z
-x+1/2,-y+1/2,z
-y+1/2,x+1/2,-z
x+1/2,-y+1/2,-z
-y+1/2,-x+1/2,z
-x+1/2,y+1/2,-z
y+1/2,x+1/2,z
z+1/2,x+1/2,y
x+1/2,-z+1/2,-y
-z+1/2,-x+1/2,y
-x+1/2,z+1/2,-y
z+1/2,-x+1/2,-y
-x+1/2,-z+1/2,y
-z+1/2,x+1/2,-y
x+1/2,z+1/2,y
y+1/2,z+1/2,x
y+1/2,-z+1/2,-x
-z+1/2,-y+1/2,x
-y+1/2,z+1/2,-x
z+1/2,y+1/2,x
-y+1/2,-z+1/2,x
-z+1/2,y+1/2,-x
z+1/2,-y+1/2,-x

loop_
_atom_site_label
_atom_site_type_symbol
_atom_site_fract_x
_atom_site_fract_y
_atom_site_fract_z
_atom_site_occupancy
_atom_site_U_iso_or_equiv
In3 In 0.8466 0 0 1 0.0
Na8 Na 0.1691 0.1691 0.983 1 0.0
Sn1 Sn 0.4537 0.4537 0.3598 0.167 0.0
Na9 Na 0.8347 0.8347 0.8347 1 0.0
In1 In 0.2052 0.2052 0.1107 1 0.0
Sn3 Sn 0.9207 0.9207 0.9207 1 0.0
Na6 Na 0.0905 0.0905 0.0905 1 0.0
Na2 Na 0.5 0.5 0.5 1 0.0
In2 In 0.4537 0.4537 0.3598 0.833 0.0
Na10 Na 0.1842 0.1842 0.4787 1 0.0
Na4 Na 0.75 0.75 0.75 1 0.0
Na1 Na 0.25 0.25 0.25 1 0.0
Na11 Na 0.3408 0.3408 0.3408 1 0.0
Na7 Na 0.9343 0.9343 0.7351 1 0.0
Na3 Na 0 0 0 1 0.0
Sn4 Sn 0.7047 0.7047 0.6112 1 0.0
Sn2 Sn 0.0761 0.0761 0.2347 1 0.0
Na5 Na 0.5908 0.5908 0.5908 1 0.0
